data_7043213
loop_
_publ_author_name
'Mehring, Michael'
'Preda, Ana Maria'
'Schneider, Wolfgang B.'
'Rainer, Martin'
'Rueffer, Tobias'
'Schaarschmidt, Dieter'
'Lang, Heinrich'

_publ_section_title
;
 Heteroaryl Bismuthines: A Novel Synthetic Concept and
 Metal&#x00B7;&#x00B7;&#x00B7;\p Heteroarene Interaction
;
_journal_name_full 'Dalton Trans.'
_journal_paper_doi 10.1039/C7DT01437F
_journal_year 2017
_chemical_formula_moiety 'C12 H9 Bi S3'
_chemical_formula_sum 'C12 H9 Bi S3'
_chemical_formula_weight 458.35
_space_group_crystal_system triclinic
_space_group_IT_number 2
_space_group_name_Hall '-P 1'
_space_group_name_H-M_alt 'P -1'
_symmetry_space_group_name_Hall '-P 1'
_symmetry_space_group_name_H-M 'P -1'
_atom_sites_solution_hydrogens geom
_audit_creation_method SHELXL-2014/6
_audit_update_record
;
2017-03-31 deposited with the CCDC.
2017-06-02 downloaded from the CCDC.
;
_cell_angle_alpha 64.493(9)
_cell_angle_beta 71.427(9)
_cell_angle_gamma 66.556(8)
_cell_formula_units_Z 2
_cell_length_a 8.9848(8)
_cell_length_b 9.3411(7)
_cell_length_c 9.6115(11)
_cell_measurement_reflns_used 6511
_cell_measurement_temperature 100
_cell_measurement_theta_max 25.9984
_cell_measurement_theta_min 2.8540
_cell_volume 657.31(12)
_computing_cell_refinement
;
CrysAlis RED, Oxford Diffraction Ltd.,
Version 1.171.31.7 (release 18-10-2006 CrysAlis171 .NET)
(compiled Oct 18 2006,16:28:17)
;
_computing_data_collection
;
CrysAlis CCD, Oxford Diffraction Ltd.,
Version 1.171.31.7 (release 18-10-2006 CrysAlis171 .NET)
(compiled Oct 18 2006,16:28:17)
;
_computing_data_reduction
;
CrysAlis RED, Oxford Diffraction Ltd.,
Version 1.171.31.7 (release 18-10-2006 CrysAlis171 .NET)
(compiled Oct 18 2006,16:28:17)
;
_computing_structure_refinement 'SHELXL-2014/6 (Sheldrick, 2014)'
_computing_structure_solution 'SHELXS-2013 (Sheldrick, 2008)'
_diffrn_ambient_temperature 100
_diffrn_measured_fraction_theta_full 0.986
_diffrn_measured_fraction_theta_max 0.984
_diffrn_measurement_device_type 'Oxford Gemini S'
_diffrn_measurement_method '\w scans'
_diffrn_radiation_type MoK\a
_diffrn_radiation_wavelength 0.71073
_diffrn_reflns_av_R_equivalents 0.0403
_diffrn_reflns_av_unetI/netI 0.0400
_diffrn_reflns_Laue_measured_fraction_full 0.986
_diffrn_reflns_Laue_measured_fraction_max 0.984
_diffrn_reflns_limit_h_max 11
_diffrn_reflns_limit_h_min -11
_diffrn_reflns_limit_k_max 11
_diffrn_reflns_limit_k_min -11
_diffrn_reflns_limit_l_max 11
_diffrn_reflns_limit_l_min -11
_diffrn_reflns_number 6252
_diffrn_reflns_point_group_measured_fraction_full 0.986
_diffrn_reflns_point_group_measured_fraction_max 0.984
_diffrn_reflns_theta_full 25.242
_diffrn_reflns_theta_max 26.101
_diffrn_reflns_theta_min 2.862
_diffrn_standards_decay_% 0
_diffrn_standards_interval_count 50
_diffrn_standards_interval_time 10
_diffrn_standards_number 2
_exptl_absorpt_coefficient_mu 13.856
_exptl_absorpt_correction_T_max 1.00000
_exptl_absorpt_correction_T_min 0.73176
_exptl_absorpt_correction_type multi-scan
_exptl_absorpt_process_details
;
CrysAlis RED, Oxford Diffraction Ltd.,
Version 1.171.31.7 (release 18-10-2006 CrysAlis171 .NET)
(compiled Oct 18 2006,16:28:17)
Empirical absorption correction using spherical harmonics,
 implemented in SCALE3 ABSPACK scaling algorithm.
;
_exptl_crystal_colour colorless
_exptl_crystal_density_diffrn 2.316
_exptl_crystal_description needle
_exptl_crystal_F_000 424
_exptl_crystal_size_max 0.10
_exptl_crystal_size_mid 0.01
_exptl_crystal_size_min 0.01
_refine_diff_density_max 1.236
_refine_diff_density_min -0.799
_refine_diff_density_rms 0.135
_refine_ls_extinction_method none
_refine_ls_goodness_of_fit_ref 1.067
_refine_ls_hydrogen_treatment constr
_refine_ls_matrix_type full
_refine_ls_number_parameters 183
_refine_ls_number_reflns 2572
_refine_ls_number_restraints 138
_refine_ls_restrained_S_all 1.056
_refine_ls_R_factor_all 0.0233
_refine_ls_R_factor_gt 0.0200
_refine_ls_shift/su_max 0.001
_refine_ls_shift/su_mean 0.000
_refine_ls_structure_factor_coef Fsqd
_refine_ls_weighting_details 'w=1/[\s^2^(Fo^2^)+(0.0237P)^2^] where P=(Fo^2^+2Fc^2^)/3'
_refine_ls_weighting_scheme calc
_refine_ls_wR_factor_gt 0.0461
_refine_ls_wR_factor_ref 0.0473
_reflns_Friedel_coverage 0.000
_reflns_number_gt 2356
_reflns_number_total 2572
_reflns_threshold_expression 'I > 2\s(I)'
_cod_data_source_file c7dt01437f2.cif
_cod_data_source_block 4
_cod_original_cell_volume 657.31(13)
_cod_database_code 7043213
_shelx_space_group_comment
;
The symmetry employed for this shelxl refinement is uniquely defined
by the following loop, which should always be used as a source of
symmetry information in preference to the above space-group names.
They are only intended as comments.
;
_shelxl_version_number 2014/6

loop_
_space_group_symop_operation_xyz
'x, y, z'
'-x, -y, -z'

loop_
_atom_site_label
_atom_site_type_symbol
_atom_site_fract_x
_atom_site_fract_y
_atom_site_fract_z
_atom_site_U_iso_or_equiv
_atom_site_adp_type
_atom_site_occupancy
_atom_site_site_symmetry_order
_atom_site_calc_flag
_atom_site_refinement_flags_posn
_atom_site_refinement_flags_adp
_atom_site_refinement_flags_occupancy
_atom_site_disorder_assembly
_atom_site_disorder_group
Bi1 Bi 0.64541(2) 0.64547(2) 0.52928(2) 0.02021(7) Uani 1 1 d . . . . .
S2 S 0.7506(3) 0.9064(4) 0.6260(4) 0.0302(7) Uani 0.699(6) 1 d D U P A 1
C6 C 0.4746(19) 0.857(2) 0.768(2) 0.027(3) Uani 0.699(6) 1 d D U P A 1
H6 H 0.3833 0.8193 0.8038 0.032 Uiso 0.699(6) 1 calc R U P A 1
S2' S 0.4344(12) 0.8563(16) 0.7871(14) 0.0282(19) Uani 0.301(6) 1 d D U P A 2
C6' C 0.699(3) 0.914(4) 0.637(3) 0.028(5) Uani 0.301(6) 1 d D U P A 2
H6' H 0.7905 0.9242 0.5584 0.034 Uiso 0.301(6) 1 calc R U P A 2
C1 C 0.8034(6) 0.4327(5) 0.6972(5) 0.0213(9) Uani 1 1 d . U . . .
C5 C 0.6089(6) 0.8113(5) 0.6579(5) 0.0221(9) Uani 1 1 d D U . . .
S1 S 0.95663(18) 0.27114(17) 0.64899(16) 0.0369(3) Uani 1 1 d . U . . .
C2 C 0.7945(5) 0.4087(5) 0.8573(4) 0.0154(8) Uani 1 1 d . U . . .
H2 H 0.7212 0.4816 0.9085 0.018 Uiso 1 1 calc R U . . .
C9 C 0.4189(6) 0.5707(5) 0.6798(5) 0.0223(9) Uani 1 1 d D U . . .
C3 C 0.9128(7) 0.2589(6) 0.9260(6) 0.0355(11) Uani 1 1 d . U . . .
H3 H 0.9243 0.2219 1.0298 0.043 Uiso 1 1 calc R U . . .
S3 S 0.2275(4) 0.6839(4) 0.6374(5) 0.0268(8) Uani 0.603(5) 1 d D U P B 1
C10 C 0.414(3) 0.424(2) 0.810(2) 0.028(4) Uani 0.603(5) 1 d D U P B 1
H10 H 0.5045 0.3431 0.8534 0.033 Uiso 0.603(5) 1 calc R U P B 1
S3' S 0.4361(9) 0.3910(9) 0.8313(9) 0.0242(13) Uani 0.397(5) 1 d D U P B 2
C10' C 0.251(3) 0.648(3) 0.664(3) 0.035(5) Uani 0.397(5) 1 d D U P B 2
H10' H 0.2134 0.7510 0.5881 0.043 Uiso 0.397(5) 1 calc R U P B 2
C7 C 0.4932(7) 0.9740(6) 0.8231(6) 0.0319(11) Uani 1 1 d D U . . .
H7 H 0.4171 1.0187 0.8970 0.038 Uiso 1 1 calc R U . A 1
C11 C 0.2412(7) 0.4157(7) 0.8683(6) 0.0331(11) Uani 1 1 d D U . . .
H11 H 0.2082 0.3300 0.9529 0.040 Uiso 1 1 calc R U . B 1
C8 C 0.6367(7) 1.0050(6) 0.7494(6) 0.0333(12) Uani 1 1 d D U . . .
H8 H 0.6701 1.0774 0.7666 0.040 Uiso 1 1 calc R U . A 1
C4 C 1.0067(7) 0.1749(6) 0.8304(6) 0.0381(12) Uani 1 1 d . U . . .
H4 H 1.0902 0.0749 0.8598 0.046 Uiso 1 1 calc R U . . .
C12 C 0.1422(7) 0.5501(7) 0.7805(6) 0.0381(12) Uani 1 1 d D U . . .
H12 H 0.0294 0.5673 0.7997 0.046 Uiso 1 1 calc R U . B 1

loop_
_atom_site_aniso_label
_atom_site_aniso_U_11
_atom_site_aniso_U_22
_atom_site_aniso_U_33
_atom_site_aniso_U_23
_atom_site_aniso_U_13
_atom_site_aniso_U_12
Bi1 0.01968(11) 0.02287(10) 0.02205(10) -0.01089(7) 0.00141(7) -0.01100(8)
S2 0.0269(15) 0.0318(12) 0.0404(13) -0.0220(10) 0.0074(12) -0.0174(12)
C6 0.026(6) 0.027(5) 0.029(6) -0.013(4) -0.001(4) -0.010(5)
S2' 0.027(4) 0.031(3) 0.031(3) -0.017(2) 0.005(3) -0.013(3)
C6' 0.025(9) 0.028(9) 0.030(8) -0.010(7) 0.000(7) -0.011(8)
C1 0.016(2) 0.019(2) 0.030(2) -0.0111(17) -0.0014(18) -0.0051(18)
C5 0.022(2) 0.020(2) 0.023(2) -0.0052(17) -0.0019(19) -0.0095(19)
S1 0.0293(8) 0.0317(7) 0.0447(7) -0.0169(6) 0.0062(6) -0.0104(6)
C2 0.010(2) 0.0162(19) 0.0200(18) -0.0033(15) 0.0004(16) -0.0095(17)
C9 0.022(2) 0.028(2) 0.025(2) -0.0146(18) 0.0014(19) -0.013(2)
C3 0.032(3) 0.038(3) 0.039(3) -0.006(2) -0.004(2) -0.023(2)
S3 0.0254(15) 0.0291(16) 0.0303(15) -0.0110(12) -0.0010(11) -0.0149(13)
C10 0.027(6) 0.035(7) 0.028(6) -0.016(4) 0.001(4) -0.015(5)
S3' 0.026(3) 0.028(2) 0.024(2) -0.0117(18) 0.0035(18) -0.016(2)
C10' 0.030(6) 0.039(7) 0.039(8) -0.022(5) -0.001(5) -0.007(5)
C7 0.035(3) 0.026(3) 0.036(2) -0.017(2) -0.006(2) -0.004(2)
C11 0.035(3) 0.041(3) 0.033(2) -0.019(2) 0.004(2) -0.021(2)
C8 0.037(3) 0.026(2) 0.043(3) -0.015(2) -0.006(2) -0.012(2)
C4 0.023(3) 0.023(2) 0.055(3) -0.001(2) -0.005(2) -0.009(2)
C12 0.030(3) 0.049(3) 0.046(3) -0.028(2) -0.001(2) -0.015(2)

loop_
_atom_type_symbol
_atom_type_description
_atom_type_scat_dispersion_real
_atom_type_scat_dispersion_imag
_atom_type_scat_source
C C 0.0033 0.0016 'International Tables Vol C Tables 4.2.6.8 and 6.1.1.4'
H H 0.0000 0.0000 'International Tables Vol C Tables 4.2.6.8 and 6.1.1.4'
S S 0.1246 0.1234 'International Tables Vol C Tables 4.2.6.8 and 6.1.1.4'
Bi Bi -4.1077 10.2566 'International Tables Vol C Tables 4.2.6.8 and 6.1.1.4'

loop_
_geom_angle_atom_site_label_1
_geom_angle_atom_site_label_2
_geom_angle_atom_site_label_3
_geom_angle
C1 Bi1 C5 90.08(15)
C1 Bi1 C9 90.75(16)
C5 Bi1 C9 91.68(14)
C8 S2 C5 93.5(2)
C5 C6 C7 112.4(10)
C5 C6 H6 123.8
C7 C6 H6 123.8
C7 S2' C5 93.3(5)
C5 C6' C8 115.4(15)
C5 C6' H6' 122.3
C8 C6' H6' 122.3
C2 C1 S1 109.7(3)
C2 C1 Bi1 126.9(3)
S1 C1 Bi1 123.4(2)
C6' C5 S2' 106.7(8)
C6 C5 S2 109.4(7)
C6 C5 Bi1 128.2(7)
C6' C5 Bi1 131.0(9)
S2' C5 Bi1 121.6(4)
S2 C5 Bi1 122.4(2)
C4 S1 C1 93.0(3)
C3 C2 C1 110.4(4)
C3 C2 H2 124.8
C1 C2 H2 124.8
C10' C9 S3' 108.8(9)
C10 C9 S3 110.3(8)
C10 C9 Bi1 127.2(9)
C10' C9 Bi1 130.5(9)
S3' C9 Bi1 120.6(4)
S3 C9 Bi1 122.3(2)
C4 C3 C2 114.7(5)
C4 C3 H3 122.7
C2 C3 H3 122.7
C12 S3 C9 93.3(3)
C9 C10 C11 110.2(12)
C9 C10 H10 124.9
C11 C10 H10 124.9
C11 S3' C9 92.9(4)
C9 C10' C12 113.4(15)
C9 C10' H10' 123.3
C12 C10' H10' 123.3
C8 C7 C6 109.1(6)
C8 C7 S2' 121.6(5)
C8 C7 H7 125.4
C6 C7 H7 125.4
C12 C11 C10 109.3(8)
C12 C11 S3' 120.0(5)
C12 C11 H11 125.4
C10 C11 H11 125.4
C7 C8 C6' 102.1(8)
C7 C8 S2 115.6(3)
C7 C8 H8 122.2
S2 C8 H8 122.2
C3 C4 S1 112.3(4)
C3 C4 H4 123.9
S1 C4 H4 123.9
C11 C12 C10' 104.9(9)
C11 C12 S3 116.9(5)
C11 C12 H12 121.6
S3 C12 H12 121.6

loop_
_geom_bond_atom_site_label_1
_geom_bond_atom_site_label_2
_geom_bond_distance
Bi1 C1 2.241(5)
Bi1 C5 2.241(4)
Bi1 C9 2.260(4)
S2 C8 1.649(5)
S2 C5 1.709(4)
C6 C5 1.391(14)
C6 C7 1.478(16)
C6 H6 0.9300
S2' C7 1.586(11)
S2' C5 1.692(9)
C6' C5 1.394(19)
C6' C8 1.50(2)
C6' H6' 0.9300
C1 C2 1.437(6)
C1 S1 1.712(5)
S1 C4 1.697(6)
C2 C3 1.411(7)
C2 H2 0.9300
C9 C10 1.411(17)
C9 C10' 1.41(2)
C9 S3' 1.672(7)
C9 S3 1.694(6)
C3 C4 1.331(8)
C3 H3 0.9300
S3 C12 1.628(6)
C10 C11 1.49(2)
C10 H10 0.9300
S3' C11 1.612(10)
C10' C12 1.48(2)
C10' H10' 0.9300
C7 C8 1.337(7)
C7 H7 0.9300
C11 C12 1.325(8)
C11 H11 0.9300
C8 H8 0.9300
C4 H4 0.9300
C12 H12 0.9300

loop_
_geom_torsion_atom_site_label_1
_geom_torsion_atom_site_label_2
_geom_torsion_atom_site_label_3
_geom_torsion_atom_site_label_4
_geom_torsion
C7 C6 C5 S2 0.5(16)
C7 C6 C5 Bi1 -177.9(6)
C8 C6' C5 S2' 11(3)
C8 C6' C5 Bi1 -179.1(9)
C7 S2' C5 C6' -7.3(17)
C7 S2' C5 Bi1 -178.6(4)
C8 S2 C5 C6 -1.0(10)
C8 S2 C5 Bi1 177.5(3)
C2 C1 S1 C4 0.4(3)
Bi1 C1 S1 C4 -179.7(2)
S1 C1 C2 C3 -0.8(4)
Bi1 C1 C2 C3 179.3(3)
C1 C2 C3 C4 1.0(5)
C10 C9 S3 C12 0.3(12)
Bi1 C9 S3 C12 175.7(3)
S3 C9 C10 C11 -0.1(19)
Bi1 C9 C10 C11 -175.2(7)
C10' C9 S3' C11 0.6(15)
Bi1 C9 S3' C11 -175.7(3)
S3' C9 C10' C12 -1(2)
Bi1 C9 C10' C12 174.6(8)
C5 C6 C7 C8 0.4(17)
C5 S2' C7 C8 2.3(10)
C9 C10 C11 C12 -0.1(19)
C9 S3' C11 C12 0.2(7)
S2' C7 C8 C6' 3.1(15)
C6 C7 C8 S2 -1.2(10)
C5 C6' C8 C7 -9(2)
C5 S2 C8 C7 1.3(5)
C2 C3 C4 S1 -0.7(5)
C1 S1 C4 C3 0.1(4)
S3' C11 C12 C10' -0.8(14)
C10 C11 C12 S3 0.3(12)
C9 C10' C12 C11 1(2)
C9 S3 C12 C11 -0.4(5)
